data_7026748
loop_
_publ_author_name
'Harrowfield, Jack M.'
'Ogden, Mark I.'
'Skelton, Brian W.'
'White, Allan H.'

_publ_section_title
;
 Cluster control in oligouranyl complexes of p-t-butylcalix[8]arene.
;
_journal_issue 35
_journal_name_full 'Dalton transactions (Cambridge, England : 2003)'
_journal_page_first 8313
_journal_page_last 8318
_journal_paper_doi 10.1039/c0dt00667j
_journal_volume 39
_journal_year 2010
_chemical_formula_moiety
;
2(C7 H19 N2),0.5(C7 H20 N2), C88 H107 O13 U2,5(H2 O),5(C2 H3 N)
;
_chemical_formula_sum 'C115.5 H180 N10 O18 U2'
_chemical_formula_weight 2472.76
_chemical_name_systematic
;
?
;
_space_group_IT_number 2
_symmetry_cell_setting triclinic
_symmetry_space_group_name_Hall '-P 1'
_symmetry_space_group_name_H-M 'P -1'
_atom_sites_solution_hydrogens geom
_atom_sites_solution_primary direct
_atom_sites_solution_secondary difmap
_audit_creation_date 2008-08-04T20:51:19-00:00
_audit_creation_method 'WinGX routine CIF_UPDATE'
_cell_angle_alpha 94.390(4)
_cell_angle_beta 102.742(4)
_cell_angle_gamma 103.199(4)
_cell_formula_units_Z 2
_cell_length_a 18.110(3)
_cell_length_b 18.202(3)
_cell_length_c 21.289(4)
_cell_measurement_reflns_used 6389
_cell_measurement_temperature 150(2)
_cell_measurement_theta_max 28.5
_cell_measurement_theta_min 2.46
_cell_volume 6604(2)
_computing_cell_refinement 'Siemens SAINT (Siemens, 1995)'
_computing_data_reduction 'xtal ADDREF SORTRF'
_computing_molecular_graphics xtal
_computing_publication_material WinGX
_computing_structure_refinement 'SHELXL-97 (Sheldrick, 1997)'
_computing_structure_solution xtal
_diffrn_ambient_temperature 150(2)
_diffrn_measured_fraction_theta_full 0.99
_diffrn_measured_fraction_theta_max 0.895
_diffrn_measurement_device_type
;
Bruker SMART CCD diffractometer
;
_diffrn_measurement_method '\w scans'
_diffrn_radiation_monochromator graphite
_diffrn_radiation_type MoK\a
_diffrn_radiation_wavelength 0.71073
_diffrn_reflns_av_R_equivalents 0.065
_diffrn_reflns_av_unetI/netI 0.1041
_diffrn_reflns_limit_h_max 23
_diffrn_reflns_limit_h_min -24
_diffrn_reflns_limit_k_max 23
_diffrn_reflns_limit_k_min -24
_diffrn_reflns_limit_l_max 29
_diffrn_reflns_limit_l_min -29
_diffrn_reflns_number 64740
_diffrn_reflns_theta_full 27
_diffrn_reflns_theta_max 29.37
_diffrn_reflns_theta_min 0.99
_exptl_absorpt_coefficient_mu 2.508
_exptl_absorpt_correction_T_max .65
_exptl_absorpt_correction_T_min .46
_exptl_absorpt_correction_type multi-scan
_exptl_absorpt_process_details
;
SADABS; Sheldrick, 1996
;
_exptl_crystal_colour yellow_brown
_exptl_crystal_density_diffrn 1.243
_exptl_crystal_density_method 'not measured'
_exptl_crystal_F_000 2542
_exptl_crystal_size_max .32
_exptl_crystal_size_mid .24
_exptl_crystal_size_min .17
_refine_diff_density_max 3.664
_refine_diff_density_min -1.771
_refine_diff_density_rms 0.19
_refine_ls_extinction_method none
_refine_ls_goodness_of_fit_ref 0.97
_refine_ls_hydrogen_treatment constr
_refine_ls_matrix_type full
_refine_ls_number_parameters 1287
_refine_ls_number_reflns 32531
_refine_ls_number_restraints 72
_refine_ls_restrained_S_all 0.972
_refine_ls_R_factor_all 0.1208
_refine_ls_R_factor_gt 0.0659
_refine_ls_shift/su_max 0.042
_refine_ls_shift/su_mean 0.005
_refine_ls_structure_factor_coef Fsqd
_refine_ls_weighting_details 'calc w=1/[\s^2^(Fo^2^)+(0.1274P)^2^+0.0000P] where P=(Fo^2^+2Fc^2^)/3'
_refine_ls_weighting_scheme calc
_refine_ls_wR_factor_gt 0.1881
_refine_ls_wR_factor_ref 0.2116
_reflns_number_gt 18867
_reflns_number_total 32531
_reflns_threshold_expression I>2sigma(I)
_cod_data_source_file c0dt00667j.txt
_cod_data_source_block mo10b
_cod_original_sg_symbol_Hall -p_1
_cod_original_sg_symbol_H-M P_-1
_cod_original_formula_sum 'C115.50 H180 N10 O18 U2'
_cod_database_code 7026748

loop_
_symmetry_equiv_pos_as_xyz
'x, y, z'
'-x, -y, -z'

loop_
_atom_site_label
_atom_site_type_symbol
_atom_site_fract_x
_atom_site_fract_y
_atom_site_fract_z
_atom_site_U_iso_or_equiv
_atom_site_adp_type
_atom_site_occupancy
_atom_site_symmetry_multiplicity
_atom_site_calc_flag
_atom_site_refinement_flags
_atom_site_disorder_assembly
_atom_site_disorder_group
U1 U 0.239630(11) 0.502953(11) 0.506874(10) 0.02766(5) Uani 1 1 d . . .
U2 U 0.314717(11) 0.651125(11) 0.700138(10) 0.03328(6) Uani 1 1 d . . .
O0 O 0.31304(19) 0.56897(18) 0.60804(16) 0.0282(9) Uani 1 1 d . . .
H0 H 0.363 0.5584 0.6151 0.034 Uiso 1 1 calc RD . .
O101 O 0.3266(2) 0.4756(2) 0.5006(2) 0.0406(11) Uani 1 1 d . . .
O102 O 0.1513(2) 0.5289(2) 0.51396(18) 0.0332(9) Uani 1 1 d . . .
O201 O 0.4146(2) 0.6471(2) 0.7272(2) 0.0433(11) Uani 1 1 d . . .
O202 O 0.2132(2) 0.6499(2) 0.67233(18) 0.0344(10) Uani 1 1 d . . .
O11 O 0.2147(2) 0.5120(2) 0.39984(18) 0.0343(9) Uani 1 1 d . . .
C11 C 0.2415(3) 0.4947(3) 0.3476(3) 0.0323(13) Uani 1 1 d . . .
C12 C 0.3059(3) 0.5424(3) 0.3347(3) 0.0360(14) Uani 1 1 d . . .
C13 C 0.3307(3) 0.5271(3) 0.2786(3) 0.0428(15) Uani 1 1 d . . .
H13 H 0.3749 0.5613 0.2708 0.051 Uiso 1 1 calc R . .
C14 C 0.2919(3) 0.4630(3) 0.2340(3) 0.0434(15) Uani 1 1 d . . .
C141 C 0.3191(4) 0.4500(4) 0.1703(3) 0.0560(18) Uani 1 1 d . . .
C142 C 0.4052(4) 0.4571(5) 0.1854(4) 0.075(2) Uani 1 1 d . . .
H14A H 0.4167 0.4139 0.2069 0.113 Uiso 1 1 calc R . .
H14B H 0.4326 0.5047 0.2142 0.113 Uiso 1 1 calc R . .
H14C H 0.4227 0.4574 0.145 0.113 Uiso 1 1 calc R . .
C143 C 0.2975(5) 0.5137(5) 0.1291(4) 0.090(3) Uani 1 1 d . . .
H14D H 0.3258 0.5639 0.1533 0.135 Uiso 1 1 calc R . .
H14E H 0.2411 0.5089 0.1207 0.135 Uiso 1 1 calc R . .
H14F H 0.3123 0.508 0.0877 0.135 Uiso 1 1 calc R . .
C144 C 0.2736(5) 0.3712(4) 0.1323(3) 0.066(2) Uani 1 1 d . . .
H14G H 0.2976 0.3594 0.0971 0.1 Uiso 1 1 calc R . .
H14H H 0.2191 0.3718 0.114 0.1 Uiso 1 1 calc R . .
H14I H 0.2751 0.3325 0.1617 0.1 Uiso 1 1 calc R . .
C15 C 0.2298(3) 0.4146(3) 0.2490(3) 0.0392(15) Uani 1 1 d . . .
H15 H 0.204 0.3689 0.2202 0.047 Uiso 1 1 calc R . .
C16 C 0.2028(3) 0.4287(3) 0.3035(2) 0.0338(14) Uani 1 1 d . . .
C1 C 0.1380(3) 0.3718(3) 0.3178(3) 0.0375(16) Uani 1 1 d . . .
H1A H 0.1022 0.3446 0.2763 0.045 Uiso 1 1 calc R . .
H1B H 0.108 0.3987 0.3409 0.045 Uiso 1 1 calc R . .
O21 O 0.2973(2) 0.63900(19) 0.49973(18) 0.0332(9) Uani 1 1 d . . .
C21 C 0.2771(3) 0.6769(3) 0.4485(3) 0.0387(14) Uani 1 1 d . . .
C22 C 0.2281(3) 0.7270(3) 0.4517(3) 0.0414(15) Uani 1 1 d . . .
C23 C 0.2091(4) 0.7656(4) 0.4000(3) 0.0584(18) Uani 1 1 d . . .
H23 H 0.1775 0.8001 0.4034 0.07 Uiso 1 1 calc R . .
C24 C 0.2338(5) 0.7569(4) 0.3423(3) 0.064(2) Uani 1 1 d . . .
C241 C 0.2059(6) 0.7977(4) 0.2849(4) 0.084(3) Uani 1 1 d . . .
C242 C 0.1204(7) 0.7646(7) 0.2573(5) 0.149(5) Uani 1 1 d . . .
H24A H 0.1116 0.7129 0.2353 0.224 Uiso 1 1 calc R . .
H24B H 0.1 0.7963 0.226 0.224 Uiso 1 1 calc R . .
H24C H 0.0932 0.7628 0.2924 0.224 Uiso 1 1 calc R . .
C243 C 0.2189(7) 0.8792(7) 0.3079(6) 0.136(5) Uiso 1 1 d . . .
H24D H 0.1825 0.8854 0.3347 0.204 Uiso 1 1 calc R . .
H24E H 0.2099 0.9071 0.2705 0.204 Uiso 1 1 calc R . .
H24F H 0.2728 0.8993 0.3339 0.204 Uiso 1 1 calc R . .
C244 C 0.2555(8) 0.7901(6) 0.2340(4) 0.165(4) Uani 1 1 d . . .
H24G H 0.2402 0.7376 0.2122 0.248 Uiso 1 1 calc R . .
H24H H 0.3112 0.8034 0.2563 0.248 Uiso 1 1 calc R . .
H24I H 0.2462 0.8247 0.2017 0.248 Uiso 1 1 calc R . .
C25 C 0.2800(4) 0.7079(3) 0.3410(3) 0.0562(18) Uani 1 1 d . . .
H25 H 0.2982 0.7007 0.303 0.067 Uiso 1 1 calc R . .
C26 C 0.3028(3) 0.6670(3) 0.3923(3) 0.0422(15) Uani 1 1 d . . .
C2 C 0.3514(3) 0.6108(3) 0.3846(3) 0.0458(16) Uani 1 1 d . . .
H2A H 0.3687 0.5934 0.427 0.055 Uiso 1 1 calc R . .
H2B H 0.3986 0.6367 0.3711 0.055 Uiso 1 1 calc R . .
O31 O 0.3392(2) 0.72283(19) 0.60721(19) 0.0354(10) Uani 1 1 d . . .
H31 H 0.3234 0.696 0.5706 0.042 Uiso 1 1 calc R . .
C31 C 0.3328(3) 0.7959(3) 0.6005(3) 0.0374(14) Uani 1 1 d . . .
C32 C 0.3922(3) 0.8570(4) 0.6356(3) 0.0468(16) Uani 1 1 d . A .
C33 C 0.3828(4) 0.9323(4) 0.6245(3) 0.065(2) Uani 1 1 d . . .
H33 H 0.4239 0.975 0.6464 0.078 Uiso 1 1 calc R . .
C34 C 0.3183(4) 0.9454(4) 0.5845(3) 0.0628(18) Uani 1 1 d . . .
C341 C 0.3165(5) 1.0281(4) 0.5788(4) 0.083(2) Uani 1 1 d D . .
C342 C 0.3035(6) 1.0651(5) 0.6310(5) 0.113(4) Uani 1 1 d D . .
H34A H 0.3469 1.0687 0.6689 0.17 Uiso 1 1 calc R . .
H34B H 0.2546 1.037 0.6397 0.17 Uiso 1 1 calc R . .
H34C H 0.2996 1.1163 0.6225 0.17 Uiso 1 1 calc R . .
C343 C 0.3700(6) 1.0645(5) 0.5456(6) 0.130(4) Uani 1 1 d . . .
H34D H 0.3568 1.1114 0.5327 0.195 Uiso 1 1 calc R . .
H34E H 0.3678 1.0307 0.5068 0.195 Uiso 1 1 calc R . .
H34F H 0.4229 1.0771 0.5741 0.195 Uiso 1 1 calc R . .
C344 C 0.2328(7) 1.0255(5) 0.5280(6) 0.119(5) Uani 1 1 d . . .
H34G H 0.236 1.0116 0.4835 0.178 Uiso 1 1 calc R . .
H34H H 0.2218 1.0757 0.532 0.178 Uiso 1 1 calc R . .
H34I H 0.1908 0.9876 0.5383 0.178 Uiso 1 1 calc R . .
C35 C 0.2617(4) 0.8842(3) 0.5518(3) 0.0518(17) Uani 1 1 d . . .
H35 H 0.2162 0.892 0.5239 0.062 Uiso 1 1 calc R . .
C36 C 0.2677(3) 0.8087(3) 0.5574(3) 0.0398(14) Uani 1 1 d . . .
C3 C 0.2059(3) 0.7449(3) 0.5151(3) 0.0405(14) Uani 1 1 d . . .
H3A H 0.1554 0.7591 0.5057 0.049 Uiso 1 1 calc R . .
H3B H 0.1997 0.6993 0.5378 0.049 Uiso 1 1 calc R . .
O41 O 0.3500(2) 0.7724(2) 0.74124(19) 0.0392(11) Uani 1 1 d . . .
C41 C 0.4085(3) 0.8265(3) 0.7795(3) 0.0436(17) Uani 1 1 d . . .
C42 C 0.4127(4) 0.8435(3) 0.8453(3) 0.0461(18) Uani 1 1 d . B .
C43 C 0.4750(4) 0.9023(3) 0.8830(4) 0.0534(19) Uani 1 1 d . . .
H43 H 0.4768 0.9146 0.9276 0.064 Uiso 1 1 calc R . .
C44 C 0.5347(4) 0.9437(4) 0.8576(4) 0.060(2) Uani 1 1 d D A .
C441 C 0.6007(5) 1.0080(4) 0.9021(4) 0.101(3) Uani 1 1 d D . .
C442 C 0.6152(12) 0.9976(12) 0.9726(6) 0.169(13) Uiso 0.5 1 d PD A 1
H44A H 0.5702 1.0038 0.989 0.254 Uiso 0.5 1 calc PR A 1
H44B H 0.6623 1.0358 0.9972 0.254 Uiso 0.5 1 calc PR A 1
H44C H 0.6227 0.9465 0.9776 0.254 Uiso 0.5 1 calc PR A 1
C443 C 0.5821(12) 1.0843(8) 0.8877(13) 0.26(2) Uiso 0.5 1 d PD A 1
H44D H 0.6265 1.1263 0.9107 0.393 Uiso 0.5 1 calc PR A 1
H44E H 0.5354 1.0884 0.9023 0.393 Uiso 0.5 1 calc PR A 1
H44F H 0.5727 1.0866 0.8408 0.393 Uiso 0.5 1 calc PR A 1
C444 C 0.6791(7) 1.0111(10) 0.8815(8) 0.087(6) Uiso 0.5 1 d PD A 1
H44G H 0.7228 1.0434 0.9153 0.131 Uiso 0.5 1 calc PR A 1
H44H H 0.6769 1.0323 0.8404 0.131 Uiso 0.5 1 calc PR A 1
H44I H 0.6865 0.9595 0.8761 0.131 Uiso 0.5 1 calc PR A 1
C445 C 0.6330(10) 0.9768(9) 0.9677(6) 0.100(7) Uiso 0.5 1 d PD A 2
H44J H 0.6344 0.9237 0.958 0.15 Uiso 0.5 1 calc PR A 2
H44K H 0.5987 0.9799 0.997 0.15 Uiso 0.5 1 calc PR A 2
H44L H 0.686 1.0077 0.9886 0.15 Uiso 0.5 1 calc PR A 2
C446 C 0.5683(7) 1.0733(6) 0.9246(7) 0.064(4) Uiso 0.5 1 d PD A 2
H44M H 0.5252 1.0532 0.9444 0.096 Uiso 0.5 1 calc PR A 2
H44N H 0.5492 1.0979 0.8871 0.096 Uiso 0.5 1 calc PR A 2
H44O H 0.6099 1.1106 0.9566 0.096 Uiso 0.5 1 calc PR A 2
C447 C 0.6642(6) 1.0357(8) 0.8686(6) 0.056(4) Uiso 0.5 1 d PD A 2
H44P H 0.7092 1.0699 0.8998 0.083 Uiso 0.5 1 calc PR A 2
H44Q H 0.6449 1.0632 0.8333 0.083 Uiso 0.5 1 calc PR A 2
H44R H 0.68 0.9922 0.8508 0.083 Uiso 0.5 1 calc PR A 2
C45 C 0.5290(4) 0.9242(4) 0.7924(4) 0.064(2) Uiso 1 1 d . . .
H45 H 0.5685 0.9509 0.7738 0.077 Uiso 1 1 calc R A .
C46 C 0.4664(4) 0.8657(4) 0.7516(4) 0.0522(19) Uani 1 1 d . A .
C4 C 0.4653(4) 0.8462(4) 0.6825(3) 0.0527(19) Uani 1 1 d . . .
H4A H 0.4677 0.7926 0.675 0.063 Uiso 1 1 calc R A .
H4B H 0.5124 0.8787 0.6731 0.063 Uiso 1 1 calc R . .
O51 O 0.2985(2) 0.6434(2) 0.80336(18) 0.0345(10) Uani 1 1 d . . .
C51 C 0.3550(3) 0.6571(3) 0.8611(3) 0.0380(15) Uani 1 1 d . . .
C52 C 0.3883(3) 0.5974(3) 0.8806(3) 0.0371(15) Uani 1 1 d . C .
C53 C 0.4401(3) 0.6090(3) 0.9421(3) 0.0447(17) Uani 1 1 d . . .
H53 H 0.4599 0.5677 0.9568 0.054 Uiso 1 1 calc R . .
C54 C 0.4632(3) 0.6760(3) 0.9815(3) 0.0438(17) Uani 1 1 d . B .
C541 C 0.5212(4) 0.6867(4) 1.0486(4) 0.062(2) Uani 1 1 d . . .
C542 C 0.5955(7) 0.6603(7) 1.0400(6) 0.049(3) Uiso 0.5 1 d P B 1
H54A H 0.6295 0.6607 1.0828 0.074 Uiso 0.5 1 calc PR B 1
H54B H 0.624 0.6952 1.0155 0.074 Uiso 0.5 1 calc PR B 1
H54C H 0.5793 0.6087 1.0163 0.074 Uiso 0.5 1 calc PR B 1
C543 C 0.5453(8) 0.7620(7) 1.0849(6) 0.051(3) Uiso 0.5 1 d P B 1
H54D H 0.4999 0.7755 1.0961 0.076 Uiso 0.5 1 calc PR B 1
H54E H 0.5674 0.7988 1.0585 0.076 Uiso 0.5 1 calc PR B 1
H54F H 0.5849 0.7629 1.1248 0.076 Uiso 0.5 1 calc PR B 1
C544 C 0.4856(8) 0.6285(8) 1.0893(6) 0.052(3) Uiso 0.5 1 d P B 1
H54G H 0.4447 0.5874 1.0605 0.078 Uiso 0.5 1 calc PR B 1
H54H H 0.4627 0.6537 1.1198 0.078 Uiso 0.5 1 calc PR B 1
H54I H 0.5265 0.6073 1.1137 0.078 Uiso 0.5 1 calc PR B 1
C545 C 0.5405(15) 0.6235(15) 1.0633(13) 0.142(10) Uiso 0.5 1 d P B 2
H54J H 0.5519 0.5982 1.0256 0.213 Uiso 0.5 1 calc PR B 2
H54K H 0.497 0.5896 1.0755 0.213 Uiso 0.5 1 calc PR B 2
H54L H 0.5869 0.6357 1.0998 0.213 Uiso 0.5 1 calc PR B 2
C546 C 0.5885(12) 0.7606(12) 1.0579(10) 0.106(7) Uiso 0.5 1 d P B 2
H54M H 0.6258 0.7647 1.0998 0.159 Uiso 0.5 1 calc PR B 2
H54N H 0.5665 0.8051 1.0568 0.159 Uiso 0.5 1 calc PR B 2
H54O H 0.6153 0.7584 1.0228 0.159 Uiso 0.5 1 calc PR B 2
C547 C 0.4807(14) 0.7147(14) 1.1004(11) 0.127(9) Uiso 0.5 1 d P B 2
H54P H 0.505 0.7032 1.1431 0.19 Uiso 0.5 1 calc PR B 2
H54Q H 0.4249 0.6887 1.0884 0.19 Uiso 0.5 1 calc PR B 2
H54R H 0.487 0.7698 1.102 0.19 Uiso 0.5 1 calc PR B 2
C55 C 0.4331(4) 0.7356(4) 0.9599(3) 0.0480(18) Uani 1 1 d . . .
H55 H 0.4499 0.7834 0.9867 0.058 Uiso 1 1 calc R B .
C56 C 0.3788(3) 0.7281(3) 0.8999(3) 0.0379(15) Uani 1 1 d . B .
C5 C 0.3561(4) 0.7981(3) 0.8772(3) 0.0386(15) Uani 1 1 d . . .
H5A H 0.304 0.7824 0.8462 0.046 Uiso 1 1 calc R B .
H5B H 0.3516 0.8306 0.9149 0.046 Uiso 1 1 calc R . .
O61 O 0.2658(2) 0.50930(19) 0.70839(17) 0.0304(9) Uani 1 1 d . . .
C61 C 0.2354(3) 0.4751(3) 0.7551(3) 0.0335(14) Uani 1 1 d . . .
C62 C 0.1562(3) 0.4316(3) 0.7392(3) 0.0329(14) Uani 1 1 d . . .
C63 C 0.1260(3) 0.3954(3) 0.7858(3) 0.0383(15) Uani 1 1 d . . .
H63 H 0.0734 0.3657 0.7741 0.046 Uiso 1 1 calc R . .
C64 C 0.1694(4) 0.4006(3) 0.8497(3) 0.0423(16) Uani 1 1 d . C .
C641 C 0.1345(5) 0.3581(4) 0.8992(3) 0.061(2) Uani 1 1 d . . .
C642 C 0.0503(10) 0.3083(10) 0.8728(9) 0.084(5) Uiso 0.5 1 d P C 1
H64A H 0.0502 0.2658 0.8417 0.126 Uiso 0.5 1 calc PR C 1
H64B H 0.017 0.3391 0.8511 0.126 Uiso 0.5 1 calc PR C 1
H64C H 0.0301 0.2886 0.9089 0.126 Uiso 0.5 1 calc PR C 1
C643 C 0.1272(9) 0.4167(9) 0.9556(8) 0.071(4) Uiso 0.5 1 d P C 1
H64D H 0.1028 0.3886 0.9863 0.107 Uiso 0.5 1 calc PR C 1
H64E H 0.0949 0.4498 0.9367 0.107 Uiso 0.5 1 calc PR C 1
H64F H 0.1794 0.4478 0.9784 0.107 Uiso 0.5 1 calc PR C 1
C644 C 0.1897(9) 0.3067(9) 0.9289(8) 0.071(4) Uiso 0.5 1 d P C 1
H64G H 0.1682 0.2795 0.9615 0.106 Uiso 0.5 1 calc PR C 1
H64H H 0.2421 0.3391 0.9495 0.106 Uiso 0.5 1 calc PR C 1
H64I H 0.193 0.2699 0.8942 0.106 Uiso 0.5 1 calc PR C 1
C645 C 0.1126(11) 0.2801(11) 0.8747(9) 0.092(6) Uiso 0.5 1 d P C 2
H64J H 0.1567 0.2576 0.8891 0.137 Uiso 0.5 1 calc PR C 2
H64K H 0.0977 0.274 0.8271 0.137 Uiso 0.5 1 calc PR C 2
H64L H 0.0681 0.2542 0.8907 0.137 Uiso 0.5 1 calc PR C 2
C646 C 0.0540(11) 0.3854(12) 0.9036(10) 0.099(6) Uiso 0.5 1 d P C 2
H64M H 0.0381 0.3702 0.9428 0.149 Uiso 0.5 1 calc PR C 2
H64N H 0.0119 0.3613 0.8652 0.149 Uiso 0.5 1 calc PR C 2
H64O H 0.0645 0.4409 0.9055 0.149 Uiso 0.5 1 calc PR C 2
C647 C 0.1858(13) 0.3917(13) 0.9658(10) 0.115(8) Uiso 0.5 1 d P C 2
H64P H 0.157 0.3771 0.9988 0.172 Uiso 0.5 1 calc PR C 2
H64Q H 0.2009 0.4473 0.9686 0.172 Uiso 0.5 1 calc PR C 2
H64R H 0.2329 0.3724 0.9734 0.172 Uiso 0.5 1 calc PR C 2
C65 C 0.2477(4) 0.4446(3) 0.8643(3) 0.0452(17) Uani 1 1 d . . .
H65 H 0.2786 0.4498 0.9074 0.054 Uiso 1 1 calc R C .
C66 C 0.2816(3) 0.4805(3) 0.8187(3) 0.0361(15) Uani 1 1 d . C .
C6 C 0.3667(3) 0.5231(3) 0.8370(3) 0.0402(16) Uani 1 1 d . . .
H6A H 0.3973 0.4894 0.8586 0.048 Uiso 1 1 calc R C .
H6B H 0.3833 0.533 0.7965 0.048 Uiso 1 1 calc R . .
O71 O 0.2254(2) 0.42561(19) 0.59808(16) 0.0310(10) Uani 1 1 d . . .
H71 H 0.2356 0.453 0.634 0.037 Uiso 1 1 calc R . .
C71 C 0.1798(3) 0.3559(3) 0.6011(3) 0.0312(14) Uani 1 1 d . . .
C72 C 0.1918(3) 0.2899(3) 0.5704(2) 0.0330(14) Uani 1 1 d . . .
C73 C 0.1452(4) 0.2194(3) 0.5745(3) 0.0389(15) Uani 1 1 d . . .
H73 H 0.1545 0.1753 0.5542 0.047 Uiso 1 1 calc R . .
C74 C 0.0860(3) 0.2100(3) 0.6067(3) 0.0371(15) Uani 1 1 d . . .
C741 C 0.0359(4) 0.1328(3) 0.6124(3) 0.0495(19) Uani 1 1 d . . .
C742 C 0.0405(6) 0.1250(4) 0.6860(3) 0.088(3) Uani 1 1 d . . .
H74A H 0.0315 0.1706 0.7074 0.131 Uiso 1 1 calc R . .
H74B H 0.0924 0.1193 0.7071 0.131 Uiso 1 1 calc R . .
H74C H 0.0005 0.0801 0.6895 0.131 Uiso 1 1 calc R . .
C743 C 0.0637(5) 0.0661(4) 0.5823(5) 0.083(3) Uani 1 1 d . . .
H74D H 0.0291 0.0173 0.5857 0.125 Uiso 1 1 calc R . .
H74E H 0.1173 0.0684 0.6058 0.125 Uiso 1 1 calc R . .
H74F H 0.062 0.0706 0.5364 0.125 Uiso 1 1 calc R . .
C744 C -0.0489(4) 0.1259(4) 0.5790(4) 0.060(2) Uani 1 1 d . . .
H74G H -0.0665 0.1674 0.5982 0.09 Uiso 1 1 calc R . .
H74H H -0.0811 0.0769 0.5847 0.09 Uiso 1 1 calc R . .
H74I H -0.0538 0.1289 0.5326 0.09 Uiso 1 1 calc R . .
C75 C 0.0735(3) 0.2778(3) 0.6368(3) 0.0344(14) Uani 1 1 d . . .
H75 H 0.0334 0.2742 0.6595 0.041 Uiso 1 1 calc R . .
C76 C 0.1198(3) 0.3485(3) 0.6330(3) 0.0340(14) Uani 1 1 d . . .
C7 C 0.1086(3) 0.4192(3) 0.6696(2) 0.0329(14) Uani 1 1 d . . .
H7A H 0.1255 0.4642 0.6481 0.039 Uiso 1 1 calc R . .
H7B H 0.0526 0.4125 0.6686 0.039 Uiso 1 1 calc R . .
O81 O 0.16763(19) 0.38333(19) 0.46098(17) 0.0277(9) Uani 1 1 d . . .
C81 C 0.1866(3) 0.3256(3) 0.4265(3) 0.0293(13) Uani 1 1 d . D .
C82 C 0.1655(3) 0.3135(3) 0.3589(2) 0.0274(12) Uani 1 1 d . . .
C83 C 0.1811(3) 0.2505(3) 0.3259(3) 0.0356(14) Uani 1 1 d . D .
H83 H 0.1677 0.2433 0.2797 0.043 Uiso 1 1 calc R . .
C84 C 0.2150(4) 0.1992(3) 0.3583(3) 0.0579(19) Uani 1 1 d D . .
C841 C 0.2108(6) 0.1200(6) 0.3240(5) 0.035(3) Uiso 0.5 1 d PD D 1
C842 C 0.1516(6) 0.0568(6) 0.3406(6) 0.050(3) Uiso 0.5 1 d PD D 1
H84A H 0.0988 0.0588 0.3182 0.075 Uiso 0.5 1 calc PR D 1
H84B H 0.1569 0.0628 0.3877 0.075 Uiso 0.5 1 calc PR D 1
H84C H 0.1605 0.0076 0.3268 0.075 Uiso 0.5 1 calc PR D 1
C843 C 0.1956(7) 0.1205(7) 0.2514(4) 0.047(3) Uiso 0.5 1 d PD D 1
H84D H 0.2013 0.0728 0.2308 0.071 Uiso 0.5 1 calc PR D 1
H84E H 0.2333 0.1635 0.2419 0.071 Uiso 0.5 1 calc PR D 1
H84F H 0.1423 0.1256 0.2344 0.071 Uiso 0.5 1 calc PR D 1
C844 C 0.2953(6) 0.1083(8) 0.3442(7) 0.065(4) Uiso 0.5 1 d PD D 1
H84G H 0.2992 0.0646 0.3163 0.097 Uiso 0.5 1 calc PR D 1
H84H H 0.3066 0.0988 0.3896 0.097 Uiso 0.5 1 calc PR D 1
H84I H 0.3332 0.1541 0.3394 0.097 Uiso 0.5 1 calc PR D 1
C845 C 0.2439(8) 0.1389(9) 0.3161(7) 0.083(5) Uiso 0.5 1 d PD D 2
C846 C 0.1678(10) 0.0840(10) 0.2784(10) 0.131(9) Uiso 0.5 1 d PD D 2
H84J H 0.1349 0.0678 0.3083 0.196 Uiso 0.5 1 calc PR D 2
H84K H 0.1791 0.0394 0.2575 0.196 Uiso 0.5 1 calc PR D 2
H84L H 0.1403 0.1093 0.2452 0.196 Uiso 0.5 1 calc PR D 2
C847 C 0.2845(8) 0.1747(9) 0.2665(6) 0.098(6) Uiso 0.5 1 d PD D 2
H84M H 0.3226 0.2225 0.2872 0.148 Uiso 0.5 1 calc PR D 2
H84N H 0.2456 0.185 0.2306 0.148 Uiso 0.5 1 calc PR D 2
H84O H 0.3116 0.1397 0.2496 0.148 Uiso 0.5 1 calc PR D 2
C848 C 0.2987(7) 0.1018(7) 0.3586(6) 0.053(4) Uiso 0.5 1 d PD D 2
H84P H 0.2906 0.1054 0.4027 0.079 Uiso 0.5 1 calc PRD D 2
H84Q H 0.3528 0.1278 0.36 0.079 Uiso 0.5 1 calc PR D 2
H84R H 0.2882 0.0481 0.3409 0.079 Uiso 0.5 1 calc PR D 2
C85 C 0.2366(4) 0.2145(3) 0.4262(3) 0.0558(19) Uani 1 1 d . D .
H85 H 0.2605 0.1803 0.4498 0.067 Uiso 1 1 calc RD . .
C86 C 0.2247(3) 0.2777(3) 0.4615(3) 0.0405(15) Uani 1 1 d . . .
C8 C 0.2550(3) 0.2942(3) 0.5335(3) 0.0383(15) Uani 1 1 d . D .
H8A H 0.2908 0.3458 0.5446 0.046 Uiso 1 1 calc R . .
H8B H 0.2858 0.2575 0.5481 0.046 Uiso 1 1 calc R . .
N101 N 0.5436(10) 0.6105(9) 0.5906(11) 0.236(15) Uiso 0.5 1 d PD E -1
H101 H 0.5572 0.6172 0.6358 0.283 Uiso 0.5 1 calc PR E -1
C104 C 0.4784(7) 0.6474(7) 0.5670(7) 0.060(4) Uiso 0.5 1 d PD E -1
H10A H 0.4331 0.609 0.5399 0.089 Uiso 0.5 1 calc PR E -1
H10B H 0.4958 0.6874 0.5413 0.089 Uiso 0.5 1 calc PR E -1
H10C H 0.4638 0.6698 0.6043 0.089 Uiso 0.5 1 calc PRD E -1
C105 C 0.6122(8) 0.6529(9) 0.5656(8) 0.074(5) Uiso 0.5 1 d PD E -1
H10D H 0.5974 0.6467 0.518 0.111 Uiso 0.5 1 calc PR E -1
H10E H 0.6575 0.6321 0.5803 0.111 Uiso 0.5 1 calc PR E -1
H10F H 0.6257 0.7072 0.5826 0.111 Uiso 0.5 1 calc PR E -1
C101 C 0.5246(9) 0.5270(7) 0.5658(6) 0.069(4) Uiso 0.5 1 d PD E -1
H10G H 0.5719 0.5093 0.5832 0.083 Uiso 0.5 1 calc PR E -1
H10H H 0.4836 0.5009 0.5862 0.083 Uiso 0.5 1 calc PR E -1
C102 C 0.5 0.5 0.5 0.083(4) Uiso 1 2 d SD E -1
H10I H 0.54 0.5273 0.4791 0.1 Uiso 0.5 1 calc PR E -1
H10J H 0.4514 0.5158 0.4828 0.1 Uiso 0.5 1 calc PR E -1
C103 C 0.4846(10) 0.4193(7) 0.4771(6) 0.076(5) Uiso 0.5 1 d PD E -1
H10K H 0.5337 0.4039 0.4928 0.092 Uiso 0.5 1 calc PR E -1
H10L H 0.4461 0.3917 0.4993 0.092 Uiso 0.5 1 calc PR E -1
N102 N 0.4564(4) 0.3908(4) 0.4087(4) 0.0212(18) Uiso 0.5 1 d PD E -1
H102 H 0.4832 0.4308 0.3912 0.025 Uiso 0.5 1 calc PR E -1
C106 C 0.3768(6) 0.3857(7) 0.3738(6) 0.050(3) Uiso 0.5 1 d PD E -1
H10M H 0.3741 0.385 0.3272 0.075 Uiso 0.5 1 calc PR E -1
H10N H 0.3602 0.4299 0.3895 0.075 Uiso 0.5 1 calc PR E -1
H10O H 0.3422 0.3389 0.3809 0.075 Uiso 0.5 1 calc PR E -1
C107 C 0.4891(9) 0.3291(9) 0.3876(8) 0.080(5) Uiso 0.5 1 d PD E -1
H10P H 0.4701 0.2837 0.4071 0.121 Uiso 0.5 1 calc PR E -1
H10Q H 0.5463 0.3452 0.4014 0.121 Uiso 0.5 1 calc PR E -1
H10R H 0.4726 0.3174 0.3401 0.121 Uiso 0.5 1 calc PR E -1
N201 N 0.1577(3) 0.6646(3) 0.8130(2) 0.0416(13) Uani 1 1 d . . .
H201 H 0.2074 0.6614 0.8105 0.05 Uiso 1 1 calc R . .
C204 C 0.1007(4) 0.5923(4) 0.7763(3) 0.055(2) Uani 1 1 d . . .
H20A H 0.1145 0.5484 0.7953 0.083 Uiso 1 1 calc R . .
H20B H 0.1029 0.5882 0.7306 0.083 Uiso 1 1 calc R . .
H20C H 0.0476 0.5932 0.7791 0.083 Uiso 1 1 calc R . .
C205 C 0.1418(4) 0.7318(3) 0.7810(3) 0.0473(17) Uani 1 1 d . . .
H20D H 0.0879 0.7341 0.7793 0.071 Uiso 1 1 calc R . .
H20E H 0.149 0.7266 0.7367 0.071 Uiso 1 1 calc R . .
H20F H 0.178 0.7786 0.8059 0.071 Uiso 1 1 calc R . .
C201 C 0.1585(4) 0.6765(4) 0.8834(3) 0.0537(19) Uani 1 1 d . . .
H20G H 0.1056 0.6786 0.8876 0.064 Uiso 1 1 calc R . .
H20H H 0.1952 0.726 0.9037 0.064 Uiso 1 1 calc R . .
C202 C 0.1826(4) 0.6141(4) 0.9188(3) 0.064(2) Uani 1 1 d . . .
H20I H 0.1348 0.5744 0.9182 0.077 Uiso 1 1 calc R . .
H20J H 0.2139 0.5907 0.8944 0.077 Uiso 1 1 calc R . .
C203 C 0.2268(7) 0.6364(6) 0.9847(4) 0.128(4) Uani 1 1 d D . .
H20K H 0.2813 0.663 0.9856 0.154 Uiso 1 1 calc R . .
H20L H 0.2282 0.5904 1.0066 0.154 Uiso 1 1 calc R . .
N202 N 0.1911(6) 0.6885(6) 1.0210(5) 0.117(3) Uiso 1 1 d . . .
C206 C 0.2446(16) 0.7233(8) 1.0785(7) 0.356(17) Uani 1 1 d D . .
H20M H 0.2266 0.7644 1.0979 0.534 Uiso 1 1 calc R . .
H20N H 0.2956 0.7444 1.0696 0.534 Uiso 1 1 calc R . .
H20O H 0.2497 0.6857 1.1087 0.534 Uiso 1 1 calc R . .
C207 C 0.1313(10) 0.6468(10) 1.0337(8) 0.201(8) Uiso 1 1 d . . .
H20P H 0.1477 0.6207 1.0709 0.301 Uiso 1 1 calc R . .
H20Q H 0.1026 0.609 0.9958 0.301 Uiso 1 1 calc R . .
H20R H 0.0973 0.6784 1.0441 0.301 Uiso 1 1 calc R . .
N301 N 0.0112(2) 0.3701(2) 0.4384(2) 0.0290(11) Uani 1 1 d . . .
H301 H 0.0646 0.3743 0.4446 0.035 Uiso 1 1 calc R . .
C304 C -0.0059(3) 0.3738(3) 0.5034(3) 0.0385(15) Uani 1 1 d . . .
H30A H -0.0603 0.376 0.4989 0.058 Uiso 1 1 calc R . .
H30B H 0.0291 0.4194 0.5312 0.058 Uiso 1 1 calc R . .
H30C H 0.0023 0.3284 0.523 0.058 Uiso 1 1 calc R . .
C305 C -0.0067(3) 0.4359(3) 0.4055(3) 0.0316(13) Uani 1 1 d . . .
H30D H -0.0614 0.4362 0.4026 0.047 Uiso 1 1 calc R . .
H30E H 0.002 0.4311 0.3617 0.047 Uiso 1 1 calc R . .
H30F H 0.0277 0.4836 0.4306 0.047 Uiso 1 1 calc R . .
C301 C -0.0317(3) 0.2964(3) 0.3948(3) 0.0334(14) Uani 1 1 d . G .
H30G H -0.0886 0.291 0.3881 0.04 Uiso 1 1 calc R . .
H30H H -0.0193 0.2996 0.3519 0.04 Uiso 1 1 calc R . .
C302 C -0.0131(4) 0.2254(3) 0.4197(3) 0.0427(16) Uani 1 1 d . . .
H30I H 0.0392 0.2398 0.4503 0.051 Uiso 0.5 1 calc PR F 1
H30J H -0.0517 0.2039 0.4441 0.051 Uiso 0.5 1 calc PR F 1
H31I H 0.0391 0.2228 0.4141 0.051 Uiso 0.5 1 calc PR F 2
H31J H -0.0109 0.2288 0.4667 0.051 Uiso 0.5 1 calc PR F 2
C303 C -0.0138(6) 0.1652(6) 0.3672(5) 0.036(3) Uiso 0.5 1 d P G 1
H30K H 0.0325 0.1815 0.3495 0.044 Uiso 0.5 1 calc PR G 1
H30L H -0.0109 0.1174 0.3859 0.044 Uiso 0.5 1 calc PR G 1
C313 C -0.0718(8) 0.1545(8) 0.3854(6) 0.054(3) Uiso 0.5 1 d P G 2
H31A H -0.0534 0.1098 0.3994 0.065 Uiso 0.5 1 calc PR G 2
H31B H -0.1219 0.1524 0.3975 0.065 Uiso 0.5 1 calc PR G 2
N302 N -0.0847(3) 0.1511(3) 0.3150(3) 0.0486(15) Uani 1 1 d D . .
C306 C -0.1483(8) 0.1225(8) 0.3354(6) 0.059(4) Uani 0.5 1 d P G 1
H30M H -0.1946 0.1124 0.2989 0.088 Uiso 0.5 1 calc PR G 1
H30N H -0.1532 0.1591 0.3695 0.088 Uiso 0.5 1 calc PR G 1
H30O H -0.1441 0.0749 0.3528 0.088 Uiso 0.5 1 calc PR G 1
C307 C -0.0584(9) 0.1128(7) 0.2683(7) 0.090(4) Uani 0.5 1 d PD G 1
H30P H -0.0421 0.0689 0.2852 0.135 Uiso 0.5 1 calc PR G 1
H30Q H -0.0138 0.1474 0.2581 0.135 Uiso 0.5 1 calc PR G 1
H30R H -0.1007 0.0953 0.2287 0.135 Uiso 0.5 1 calc PR G 1
C316 C -0.1543(10) 0.0972(11) 0.2941(10) 0.095(6) Uiso 0.5 1 d PD G 2
H31C H -0.1745 0.0962 0.2473 0.142 Uiso 0.5 1 calc PR G 2
H31D H -0.192 0.1095 0.3172 0.142 Uiso 0.5 1 calc PR G 2
H31E H -0.1462 0.0471 0.3028 0.142 Uiso 0.5 1 calc PR G 2
C317 C -0.0221(18) 0.125(3) 0.304(2) 0.31(3) Uiso 0.5 1 d PD G 2
H31F H 0.0267 0.164 0.3228 0.466 Uiso 0.5 1 calc PR G 2
H31G H -0.0281 0.1141 0.2569 0.466 Uiso 0.5 1 calc PR G 2
H31H H -0.0205 0.0784 0.3237 0.466 Uiso 0.5 1 calc PR G 2
N011 N 0.3860(7) 0.3639(7) 0.7121(6) 0.205(6) Uiso 1 1 d D . .
C011 C 0.3329(7) 0.3238(8) 0.7328(7) 0.159(6) Uiso 1 1 d D . .
C012 C 0.2595(5) 0.2775(5) 0.7481(4) 0.089(3) Uiso 1 1 d D . .
H01A H 0.2468 0.3062 0.7833 0.134 Uiso 1 1 calc R . .
H01B H 0.2684 0.2293 0.7615 0.134 Uiso 1 1 calc R . .
H01C H 0.216 0.2671 0.7093 0.134 Uiso 1 1 calc R . .
N021 N -0.0399(7) 0.5742(8) 0.8815(6) 0.183(6) Uani 1 1 d . . .
C021 C -0.0742(6) 0.5231(7) 0.8456(5) 0.097(4) Uani 1 1 d . . .
C022 C -0.1185(5) 0.4548(5) 0.7983(4) 0.095(3) Uani 1 1 d . . .
H02A H -0.0957 0.412 0.8084 0.142 Uiso 1 1 calc R . .
H02B H -0.116 0.4655 0.7543 0.142 Uiso 1 1 calc R . .
H02C H -0.1733 0.4419 0.8009 0.142 Uiso 1 1 calc R . .
N031 N 0.5119(7) 0.7634(7) 0.4742(7) 0.210(6) Uiso 1 1 d D . .
C031 C 0.4698(6) 0.8113(6) 0.4747(6) 0.124(4) Uiso 1 1 d D . .
C032 C 0.4188(6) 0.8667(6) 0.4669(5) 0.109(4) Uiso 1 1 d D . .
H03A H 0.4307 0.8981 0.4333 0.163 Uiso 1 1 calc R . .
H03B H 0.4289 0.8994 0.5082 0.163 Uiso 1 1 calc R . .
H03C H 0.3636 0.8384 0.4541 0.163 Uiso 1 1 calc R . .
N041 N 0.7106(9) 0.8215(9) 0.9117(8) 0.230(7) Uiso 1 1 d . . .
C041 C 0.6438(8) 0.7884(8) 0.8943(7) 0.143(5) Uiso 1 1 d . . .
C042 C 0.5697(5) 0.7492(5) 0.8569(4) 0.079(3) Uiso 1 1 d . . .
H04A H 0.5717 0.7391 0.8115 0.119 Uiso 1 1 calc R . .
H04B H 0.5324 0.7801 0.8597 0.119 Uiso 1 1 calc R . .
H04C H 0.5529 0.7008 0.8733 0.119 Uiso 1 1 calc R . .
N051 N 0.1712(9) 0.8895(12) 0.9259(9) 0.150(8) Uiso 0.5 1 d PD H 1
C051 C 0.2262(11) 0.9205(16) 0.9029(11) 0.173(13) Uiso 0.5 1 d PD H 1
C052 C 0.2802(10) 0.9481(12) 0.8613(9) 0.108(7) Uiso 0.5 1 d PD H 1
H05A H 0.2937 1.0039 0.8665 0.161 Uiso 0.5 1 calc PR H 1
H05B H 0.2545 0.9281 0.8157 0.161 Uiso 0.5 1 calc PR H 1
H05C H 0.3279 0.9305 0.8744 0.161 Uiso 0.5 1 calc PR H 1
N061 N 0.2567(9) 1.1040(10) 0.8079(11) 0.144(8) Uiso 0.5 1 d PD I 2
C061 C 0.3073(9) 1.0646(9) 0.8074(10) 0.099(6) Uiso 0.5 1 d PD I 2
C062 C 0.3491(7) 1.0025(7) 0.8057(7) 0.054(3) Uiso 0.5 1 d PD I 2
H06A H 0.3304 0.9644 0.8325 0.081 Uiso 0.5 1 calc PR I 2
H06B H 0.4055 1.0242 0.8226 0.081 Uiso 0.5 1 calc PR I 2
H06C H 0.3387 0.9784 0.7608 0.081 Uiso 0.5 1 calc PR I 2
O1 O 0.4339(4) 0.4936(6) 0.6673(4) 0.188(3) Uani 1 1 d D . .
O2 O 0.0937(2) 0.5828(3) 0.3524(2) 0.0588(14) Uani 1 1 d . . .
O3 O 0.6016(6) 0.7095(6) 0.6986(5) 0.0513(13) Uani 0.5 1 d P . .
O3' O 0.6039(7) 0.7102(6) 0.7051(6) 0.0513(13) Uani 0.5 1 d P . .
O4 O 0.5577(12) 0.2785(12) 0.7630(10) 0.170(8) Uiso 0.5 1 d P . .
O5 O 0.4687(11) 0.8728(11) 0.2753(9) 0.159(7) Uiso 0.5 1 d P . .
O6 O -0.0473(8) 0.7713(8) 0.8548(7) 0.115(5) Uiso 0.5 1 d P . .
O7 O 0.1433(14) 0.8476(14) 0.9705(12) 0.215(10) Uiso 0.5 1 d P J 2

loop_
_atom_site_aniso_label
_atom_site_aniso_U_11
_atom_site_aniso_U_22
_atom_site_aniso_U_33
_atom_site_aniso_U_23
_atom_site_aniso_U_13
_atom_site_aniso_U_12
U1 0.02382(8) 0.02749(9) 0.03332(10) 0.00288(8) 0.00575(7) 0.01133(7)
U2 0.02885(10) 0.03373(10) 0.03694(11) -0.00001(9) 0.00241(8) 0.01429(8)
O0 0.0245(16) 0.0275(17) 0.0346(19) 0.0062(14) 0.0045(14) 0.0125(13)
O101 0.0304(18) 0.0338(19) 0.058(2) -0.0069(18) 0.0108(17) 0.0123(16)
O102 0.0286(17) 0.0362(19) 0.036(2) -0.0025(16) 0.0065(15) 0.0150(15)
O201 0.0355(19) 0.044(2) 0.049(2) -0.0056(19) 0.0042(18) 0.0173(17)
O202 0.0319(18) 0.0313(18) 0.042(2) 0.0071(16) 0.0058(16) 0.0132(15)
O11 0.0406(19) 0.0301(18) 0.038(2) 0.0082(15) 0.0137(16) 0.0154(15)
C11 0.040(3) 0.029(2) 0.038(3) 0.010(2) 0.017(2) 0.019(2)
C12 0.047(3) 0.025(2) 0.043(3) 0.010(2) 0.018(2) 0.016(2)
C13 0.057(3) 0.039(3) 0.052(3) 0.017(2) 0.035(2) 0.029(2)
C14 0.058(3) 0.048(3) 0.041(3) 0.018(2) 0.028(2) 0.028(3)
C141 0.080(4) 0.063(4) 0.049(3) 0.023(3) 0.038(3) 0.040(3)
C142 0.075(4) 0.104(6) 0.062(4) -0.002(4) 0.040(3) 0.035(4)
C143 0.133(6) 0.107(6) 0.067(4) 0.046(4) 0.060(4) 0.060(5)
C144 0.100(5) 0.063(4) 0.049(4) 0.003(3) 0.041(3) 0.026(4)
C15 0.046(3) 0.045(3) 0.031(3) 0.003(2) 0.008(2) 0.021(3)
C16 0.048(3) 0.033(3) 0.024(2) 0.013(2) 0.008(2) 0.016(2)
C1 0.051(3) 0.027(3) 0.024(3) 0.013(2) 0.002(2) -0.008(2)
O21 0.0384(18) 0.0264(17) 0.040(2) 0.0066(15) 0.0137(16) 0.0142(15)
C21 0.048(3) 0.033(3) 0.048(3) 0.017(2) 0.025(2) 0.020(2)
C22 0.055(3) 0.037(3) 0.044(3) 0.017(2) 0.021(3) 0.023(2)
C23 0.096(4) 0.050(3) 0.056(4) 0.023(3) 0.037(3) 0.050(3)
C24 0.125(5) 0.052(3) 0.044(3) 0.029(3) 0.047(3) 0.049(3)
C241 0.165(7) 0.052(4) 0.055(4) 0.017(3) 0.049(5) 0.045(5)
C242 0.154(11) 0.179(10) 0.113(8) 0.093(7) -0.001(8) 0.045(9)
C244 0.340(12) 0.170(7) 0.092(5) 0.098(5) 0.127(6) 0.179(7)
C25 0.096(4) 0.037(3) 0.058(3) 0.024(3) 0.050(3) 0.027(3)
C26 0.055(3) 0.030(3) 0.054(3) 0.015(2) 0.032(3) 0.016(2)
C2 0.050(3) 0.032(3) 0.065(4) 0.009(3) 0.036(3) 0.008(3)
O31 0.0381(19) 0.0238(17) 0.046(2) 0.0051(16) 0.0100(17) 0.0112(15)
C31 0.051(3) 0.026(2) 0.047(3) 0.007(2) 0.031(2) 0.014(2)
C32 0.050(3) 0.046(3) 0.056(3) 0.008(3) 0.033(3) 0.017(3)
C33 0.094(4) 0.029(3) 0.082(4) -0.004(3) 0.065(3) -0.004(3)
C34 0.110(4) 0.044(3) 0.069(4) 0.032(3) 0.060(3) 0.043(3)
C341 0.141(6) 0.044(4) 0.099(5) 0.035(3) 0.073(5) 0.044(4)
C342 0.171(8) 0.056(4) 0.148(9) 0.034(5) 0.068(7) 0.062(5)
C343 0.138(7) 0.078(5) 0.231(10) 0.105(5) 0.106(7) 0.052(5)
C344 0.151(10) 0.049(5) 0.140(9) 0.023(6) 0.004(8) 0.019(6)
C35 0.082(4) 0.038(3) 0.057(4) 0.020(3) 0.038(3) 0.033(3)
C36 0.055(3) 0.036(3) 0.049(3) 0.022(2) 0.033(2) 0.025(2)
C3 0.050(3) 0.043(3) 0.051(3) 0.023(2) 0.030(2) 0.033(2)
O41 0.0363(19) 0.041(2) 0.040(2) 0.0036(17) 0.0047(17) 0.0133(17)
C41 0.038(3) 0.027(3) 0.065(4) -0.009(3) 0.014(3) 0.009(2)
C42 0.052(3) 0.024(3) 0.057(4) -0.003(3) -0.007(3) 0.019(2)
C43 0.060(4) 0.036(3) 0.066(4) -0.006(3) 0.012(3) 0.024(3)
C44 0.048(4) 0.042(4) 0.080(5) -0.016(3) 0.013(4) 0.001(3)
C441 0.089(6) 0.065(5) 0.129(8) -0.046(5) 0.025(6) 0.003(5)
C46 0.050(3) 0.037(3) 0.074(4) 0.000(3) 0.023(3) 0.015(3)
C4 0.042(3) 0.035(3) 0.081(5) -0.005(3) 0.030(3) 0.000(3)
O51 0.0351(18) 0.0325(18) 0.033(2) 0.0034(15) -0.0047(16) 0.0158(15)
C51 0.036(3) 0.039(3) 0.035(3) 0.002(2) -0.001(2) 0.011(2)
C52 0.040(3) 0.033(3) 0.037(3) 0.005(2) -0.001(2) 0.018(2)
C53 0.040(3) 0.039(3) 0.052(4) 0.008(3) -0.005(3) 0.019(2)
C54 0.040(3) 0.044(3) 0.039(3) -0.006(3) -0.010(3) 0.016(3)
C541 0.063(4) 0.057(4) 0.053(4) -0.004(3) -0.014(3) 0.024(3)
C55 0.044(3) 0.043(3) 0.047(4) -0.006(3) -0.001(3) 0.007(3)
C56 0.043(3) 0.031(3) 0.040(3) -0.003(2) 0.002(2) 0.019(2)
C5 0.055(3) 0.028(3) 0.035(3) 0.005(2) 0.012(3) 0.015(2)
O61 0.0328(18) 0.0238(16) 0.0343(19) 0.0067(15) 0.0046(15) 0.0090(14)
C61 0.049(3) 0.026(2) 0.026(3) 0.003(2) 0.001(2) 0.020(2)
C62 0.041(3) 0.028(2) 0.031(3) 0.010(2) 0.004(2) 0.015(2)
C63 0.044(3) 0.036(3) 0.036(3) 0.007(2) 0.011(2) 0.010(2)
C64 0.061(3) 0.037(3) 0.034(3) 0.012(2) 0.012(3) 0.020(3)
C641 0.081(5) 0.061(4) 0.040(3) 0.022(3) 0.019(3) 0.008(4)
C65 0.072(4) 0.034(3) 0.028(3) 0.004(2) 0.003(3) 0.018(3)
C66 0.049(3) 0.021(2) 0.033(3) -0.001(2) -0.003(2) 0.011(2)
C6 0.042(3) 0.035(3) 0.042(3) 0.002(2) -0.001(3) 0.018(2)
O71 0.040(2) 0.0210(16) 0.0220(17) -0.0009(14) -0.0081(15) 0.0048(15)
C71 0.040(3) 0.021(2) 0.028(3) 0.008(2) -0.001(2) 0.009(2)
C72 0.048(3) 0.024(2) 0.024(3) 0.006(2) -0.003(2) 0.015(2)
C73 0.058(3) 0.025(2) 0.030(3) 0.010(2) -0.005(3) 0.017(2)
C74 0.044(3) 0.028(3) 0.036(3) 0.011(2) -0.002(2) 0.011(2)
C741 0.062(4) 0.029(3) 0.053(4) 0.014(3) 0.008(3) 0.006(3)
C742 0.125(7) 0.060(4) 0.049(4) 0.032(3) 0.003(5) -0.025(5)
C743 0.082(5) 0.032(4) 0.138(8) 0.014(4) 0.033(5) 0.012(4)
C744 0.057(4) 0.049(4) 0.062(4) 0.018(3) 0.001(4) 0.003(3)
C75 0.039(3) 0.033(3) 0.029(3) 0.012(2) 0.001(2) 0.010(2)
C76 0.043(3) 0.031(3) 0.026(3) 0.005(2) -0.003(2) 0.014(2)
C7 0.033(3) 0.035(3) 0.030(3) 0.003(2) 0.001(2) 0.013(2)
O81 0.0249(16) 0.0256(16) 0.0349(19) 0.0053(14) 0.0066(14) 0.0115(13)
C81 0.033(2) 0.024(2) 0.032(3) 0.002(2) 0.010(2) 0.008(2)
C82 0.032(2) 0.025(2) 0.028(3) 0.0094(19) 0.005(2) 0.0132(19)
C83 0.045(3) 0.024(2) 0.034(3) -0.003(2) 0.006(2) 0.009(2)
C84 0.089(4) 0.043(3) 0.047(4) -0.006(3) 0.007(3) 0.042(3)
C85 0.100(4) 0.038(3) 0.043(3) 0.010(2) 0.011(3) 0.048(3)
C86 0.047(3) 0.033(3) 0.048(3) 0.010(2) 0.012(3) 0.020(2)
C8 0.049(3) 0.032(3) 0.033(3) 0.005(2) -0.005(2) 0.024(2)
N201 0.047(3) 0.048(3) 0.035(3) 0.009(2) 0.008(2) 0.024(2)
C204 0.058(4) 0.066(4) 0.040(3) 0.002(3) 0.016(3) 0.009(3)
C205 0.049(3) 0.052(3) 0.052(4) 0.019(3) 0.011(3) 0.032(3)
C201 0.078(4) 0.058(4) 0.030(3) 0.008(3) 0.014(3) 0.027(3)
C202 0.098(4) 0.071(4) 0.050(4) 0.034(3) 0.031(3) 0.055(3)
C203 0.177(10) 0.148(8) 0.085(6) 0.067(6) 0.025(7) 0.083(7)
C206 0.73(5) 0.103(10) 0.136(13) -0.048(10) -0.08(2) 0.121(18)
N301 0.029(2) 0.031(2) 0.030(2) 0.0059(17) 0.0053(17) 0.0146(17)
C304 0.038(3) 0.047(3) 0.033(3) 0.008(2) 0.006(2) 0.019(2)
C305 0.035(2) 0.028(2) 0.030(3) 0.004(2) -0.002(2) 0.015(2)
C301 0.037(3) 0.028(2) 0.035(3) 0.009(2) 0.005(2) 0.010(2)
C302 0.045(3) 0.040(3) 0.044(3) 0.010(3) 0.005(3) 0.016(3)
N302 0.065(3) 0.034(3) 0.043(3) 0.005(2) 0.010(3) 0.010(2)
C306 0.070(9) 0.059(9) 0.037(7) 0.000(6) 0.005(7) 0.006(7)
C307 0.168(9) 0.076(6) 0.104(9) 0.070(6) 0.102(7) 0.102(6)
N021 0.116(9) 0.220(14) 0.168(11) -0.010(10) -0.002(8) -0.001(9)
C021 0.083(6) 0.144(9) 0.072(6) 0.045(6) 0.028(5) 0.027(6)
C022 0.126(6) 0.114(5) 0.092(5) 0.064(4) 0.053(5) 0.084(5)
O1 0.183(5) 0.340(9) 0.143(6) 0.099(6) 0.080(5) 0.208(5)
O2 0.044(2) 0.069(3) 0.074(3) 0.031(2) 0.013(2) 0.028(2)
O3 0.051(2) 0.034(2) 0.064(3) -0.015(2) 0.018(2) 0.0039(19)
O3' 0.051(2) 0.034(2) 0.064(3) -0.015(2) 0.018(2) 0.0039(19)

loop_
_atom_type_symbol
_atom_type_description
_atom_type_scat_dispersion_real
_atom_type_scat_dispersion_imag
_atom_type_scat_source
C C 0.0033 0.0016 'International Tables Vol C Tables 4.2.6.8 and 6.1.1.4'
H H 0 0 'International Tables Vol C Tables 4.2.6.8 and 6.1.1.4'
N N 0.0061 0.0033 'International Tables Vol C Tables 4.2.6.8 and 6.1.1.4'
O O 0.0106 0.006 'International Tables Vol C Tables 4.2.6.8 and 6.1.1.4'
U U -9.6767 9.6646 'International Tables Vol C Tables 4.2.6.8 and 6.1.1.4'

loop_
_geom_angle_atom_site_label_1
_geom_angle_atom_site_label_2
_geom_angle_atom_site_label_3
_geom_angle
O101 U1 O102 178.87(18)
O101 U1 O11 88.66(17)
O102 U1 O11 92.03(15)
O101 U1 O81 89.46(14)
O102 U1 O81 89.82(14)
O11 U1 O81 76.96(13)
O101 U1 O0 85.71(15)
O102 U1 O0 94.27(14)
O11 U1 O0 142.48(12)
O81 U1 O0 139.90(12)
O101 U1 O21 93.05(15)
O102 U1 O21 87.99(14)
O11 U1 O21 75.05(12)
O81 U1 O21 151.82(12)
O0 U1 O21 68.27(12)
O201 U2 O202 177.03(17)
O201 U2 O41 88.95(16)
O202 U2 O41 93.95(15)
O201 U2 O51 90.33(17)
O202 U2 O51 89.56(16)
O41 U2 O51 78.82(14)
O201 U2 O0 84.79(15)
O202 U2 O0 93.34(14)
O41 U2 O0 141.70(14)
O51 U2 O0 138.79(12)
O201 U2 O61 91.29(15)
O202 U2 O61 85.83(14)
O41 U2 O61 152.16(14)
O51 U2 O61 73.34(12)
O0 U2 O61 65.91(12)
U1 O0 U2 146.06(16)
U1 O0 H0 107
U2 O0 H0 107
C11 O11 U1 139.3(3)
O11 C11 C12 121.3(5)
O11 C11 C16 120.8(5)
C12 C11 C16 117.9(5)
C11 C12 C13 121.5(5)
C11 C12 C2 118.1(5)
C13 C12 C2 120.4(5)
C14 C13 C12 121.1(5)
C14 C13 H13 119.4
C12 C13 H13 119.4
C15 C14 C13 116.7(6)
C15 C14 C141 123.8(5)
C13 C14 C141 119.5(5)
C142 C141 C144 110.8(6)
C142 C141 C14 110.6(5)
C144 C141 C14 110.0(5)
C142 C141 C143 110.8(6)
C144 C141 C143 109.1(6)
C14 C141 C143 105.4(6)
C141 C142 H14A 109.5
C141 C142 H14B 109.5
H14A C142 H14B 109.5
C141 C142 H14C 109.5
H14A C142 H14C 109.5
H14B C142 H14C 109.5
C141 C143 H14D 109.5
C141 C143 H14E 109.5
H14D C143 H14E 109.5
C141 C143 H14F 109.5
H14D C143 H14F 109.5
H14E C143 H14F 109.5
C141 C144 H14G 109.5
C141 C144 H14H 109.5
H14G C144 H14H 109.5
C141 C144 H14I 109.5
H14G C144 H14I 109.5
H14H C144 H14I 109.5
C14 C15 C16 123.7(5)
C14 C15 H15 118.2
C16 C15 H15 118.2
C15 C16 C11 119.1(5)
C15 C16 C1 120.3(5)
C11 C16 C1 120.4(5)
C16 C1 C82 113.5(5)
C16 C1 H1A 108.9
C82 C1 H1A 108.9
C16 C1 H1B 108.9
C82 C1 H1B 108.9
H1A C1 H1B 107.7
C21 O21 U1 125.9(3)
O21 C21 C26 121.3(5)
O21 C21 C22 119.8(5)
C26 C21 C22 118.9(5)
C23 C22 C21 119.1(6)
C23 C22 C3 120.7(6)
C21 C22 C3 119.7(5)
C22 C23 C24 123.6(6)
C22 C23 H23 118.2
C24 C23 H23 118.2
C25 C24 C23 115.3(6)
C25 C24 C241 123.8(7)
C23 C24 C241 120.8(7)
C243 C241 C242 108.6(9)
C243 C241 C24 109.2(7)
C242 C241 C24 109.0(7)
C243 C241 C244 108.5(8)
C242 C241 C244 112.9(8)
C24 C241 C244 108.7(8)
C241 C242 H24A 109.5
C241 C242 H24B 109.5
H24A C242 H24B 109.5
C241 C242 H24C 109.5
H24A C242 H24C 109.5
H24B C242 H24C 109.5
C241 C243 H24D 109.5
C241 C243 H24E 109.5
H24D C243 H24E 109.5
C241 C243 H24F 109.5
H24D C243 H24F 109.5
H24E C243 H24F 109.5
C241 C244 H24G 109.5
C241 C244 H24H 109.5
H24G C244 H24H 109.5
C241 C244 H24I 109.5
H24G C244 H24I 109.5
H24H C244 H24I 109.5
C24 C25 C26 124.4(6)
C24 C25 H25 117.8
C26 C25 H25 117.8
C21 C26 C25 118.7(6)
C21 C26 C2 121.1(6)
C25 C26 C2 120.1(6)
C26 C2 C12 111.9(5)
C26 C2 H2A 109.2
C12 C2 H2A 109.2
C26 C2 H2B 109.2
C12 C2 H2B 109.2
H2A C2 H2B 107.9
C31 O31 H31 109.5
O31 C31 C32 119.5(5)
O31 C31 C36 120.5(5)
C32 C31 C36 120.1(5)
C31 C32 C33 116.5(6)
C31 C32 C4 122.3(6)
C33 C32 C4 121.2(5)
C34 C33 C32 123.8(6)
C34 C33 H33 118.1
C32 C33 H33 118.1
C35 C34 C33 117.5(6)
C35 C34 C341 124.9(7)
C33 C34 C341 117.6(6)
C342 C341 C343 121.1(8)
C342 C341 C34 114.5(7)
C343 C341 C34 112.9(8)
C342 C341 C344 97.1(8)
C343 C341 C344 101.2(8)
C34 C341 C344 106.3(6)
C341 C342 H34A 109.5
C341 C342 H34B 109.5
H34A C342 H34B 109.5
C341 C342 H34C 109.5
H34A C342 H34C 109.5
H34B C342 H34C 109.5
C341 C343 H34D 109.5
C341 C343 H34E 109.5
H34D C343 H34E 109.5
C341 C343 H34F 109.5
H34D C343 H34F 109.5
H34E C343 H34F 109.5
C341 C344 H34G 109.5
C341 C344 H34H 109.5
H34G C344 H34H 109.5
C341 C344 H34I 109.5
H34G C344 H34I 109.5
H34H C344 H34I 109.5
C34 C35 C36 122.4(6)
C34 C35 H35 118.8
C36 C35 H35 118.8
C31 C36 C35 119.6(5)
C31 C36 C3 121.6(5)
C35 C36 C3 118.7(5)
C36 C3 C22 109.9(5)
C36 C3 H3A 109.7
C22 C3 H3A 109.7
C36 C3 H3B 109.7
C22 C3 H3B 109.7
H3A C3 H3B 108.2
C41 O41 U2 143.5(4)
O41 C41 C42 121.4(6)
O41 C41 C46 117.9(6)
C42 C41 C46 120.7(5)
C41 C42 C43 118.9(6)
C41 C42 C5 121.6(5)
C43 C42 C5 119.5(6)
C44 C43 C42 122.9(7)
C44 C43 H43 118.5
C42 C43 H43 118.5
C45 C44 C43 116.3(6)
C45 C44 C441 123.9(7)
C43 C44 C441 119.7(7)
C447 C441 C446 111.2(9)
C442 C441 C443 114.1(13)
C447 C441 C44 110.8(7)
C442 C441 C44 113.5(10)
C446 C441 C44 110.9(7)
C443 C441 C44 107.7(9)
C442 C441 C444 107.2(11)
C443 C441 C444 104.4(11)
C44 C441 C444 109.5(8)
C447 C441 C445 111.6(9)
C446 C441 C445 103.6(9)
C44 C441 C445 108.6(8)
C441 C442 H44A 109.5
C441 C442 H44B 109.5
C441 C442 H44C 109.5
C441 C443 H44D 109.5
C441 C443 H44E 109.5
C441 C443 H44F 109.5
C441 C444 H44G 109.5
C441 C444 H44H 109.5
C441 C444 H44I 109.5
C441 C445 H44J 109.5
C441 C445 H44K 109.5
H44J C445 H44K 109.5
C441 C445 H44L 109.5
H44J C445 H44L 109.5
H44K C445 H44L 109.5
C441 C446 H44M 109.5
C441 C446 H44N 109.5
H44M C446 H44N 109.5
C441 C446 H44O 109.5
H44M C446 H44O 109.5
H44N C446 H44O 109.5
C441 C447 H44P 109.5
C441 C447 H44Q 109.5
H44P C447 H44Q 109.5
C441 C447 H44R 109.5
H44P C447 H44R 109.5
H44Q C447 H44R 109.5
C44 C45 C46 123.1(7)
C44 C45 H45 118.4
C46 C45 H45 118.4
C41 C46 C45 118.1(7)
C41 C46 C4 121.8(5)
C45 C46 C4 120.1(6)
C46 C4 C32 112.8(6)
C46 C4 H4A 109
C32 C4 H4A 109
C46 C4 H4B 109
C32 C4 H4B 109
H4A C4 H4B 107.8
C51 O51 U2 128.6(4)
O51 C51 C56 121.6(5)
O51 C51 C52 118.2(5)
C56 C51 C52 120.2(5)
C53 C52 C51 118.1(5)
C53 C52 C6 121.7(5)
C51 C52 C6 120.2(5)
C54 C53 C52 123.2(6)
C54 C53 H53 118.4
C52 C53 H53 118.4
C53 C54 C55 117.9(5)
C53 C54 C541 121.6(6)
C55 C54 C541 120.6(5)
C543 C541 C544 110.0(9)
C545 C541 C54 112.9(12)
C543 C541 C54 116.8(8)
C544 C541 C54 108.2(7)
C545 C541 C546 117.8(15)
C54 C541 C546 111.1(10)
C545 C541 C547 109.2(17)
C54 C541 C547 107.3(10)
C546 C541 C547 96.9(13)
C543 C541 C542 109.3(8)
C544 C541 C542 102.7(9)
C54 C541 C542 108.9(7)
C541 C542 H54A 109.5
C541 C542 H54B 109.5
C541 C542 H54C 109.5
C541 C543 H54D 109.5
C541 C543 H54E 109.5
C541 C543 H54F 109.5
C541 C544 H54G 109.5
C541 C544 H54H 109.5
C541 C544 H54I 109.5
C541 C545 H54J 109.5
C541 C545 H54K 109.5
H54J C545 H54K 109.5
C541 C545 H54L 109.5
H54J C545 H54L 109.5
H54K C545 H54L 109.5
C541 C546 H54M 109.5
C541 C546 H54N 109.5
H54M C546 H54N 109.5
C541 C546 H54O 109.5
H54M C546 H54O 109.5
H54N C546 H54O 109.5
C541 C547 H54P 109.5
C541 C547 H54Q 109.5
H54P C547 H54Q 109.5
C541 C547 H54R 109.5
H54P C547 H54R 109.5
H54Q C547 H54R 109.5
C54 C55 C56 122.7(5)
C54 C55 H55 118.7
C56 C55 H55 118.7
C51 C56 C55 117.8(5)
C51 C56 C5 123.0(5)
C55 C56 C5 118.8(5)
C42 C5 C56 113.2(5)
C42 C5 H5A 108.9
C56 C5 H5A 108.9
C42 C5 H5B 108.9
C56 C5 H5B 108.9
H5A C5 H5B 107.7
C61 O61 U2 129.8(3)
O61 C61 C66 121.2(5)
O61 C61 C62 119.7(4)
C66 C61 C62 119.1(5)
C63 C62 C61 119.8(5)
C63 C62 C7 120.6(5)
C61 C62 C7 119.3(5)
C62 C63 C64 122.8(5)
C62 C63 H63 118.6
C64 C63 H63 118.6
C63 C64 C65 116.2(6)
C63 C64 C641 121.1(6)
C65 C64 C641 122.6(5)
C645 C641 C647 124.7(13)
C645 C641 C64 107.0(10)
C647 C641 C64 107.9(10)
C64 C641 C642 115.0(9)
C64 C641 C644 108.6(8)
C642 C641 C644 109.4(10)
C64 C641 C643 110.3(8)
C642 C641 C643 103.6(10)
C644 C641 C643 109.8(9)
C645 C641 C646 108.3(12)
C647 C641 C646 100.1(12)
C64 C641 C646 107.7(9)
C641 C642 H64A 109.5
C641 C642 H64B 109.5
C641 C642 H64C 109.5
C641 C643 H64D 109.5
C641 C643 H64E 109.5
C641 C643 H64F 109.5
C641 C644 H64G 109.5
C641 C644 H64H 109.5
C641 C644 H64I 109.5
C641 C645 H64J 109.5
C641 C645 H64K 109.5
H64J C645 H64K 109.5
C641 C645 H64L 109.5
H64J C645 H64L 109.5
H64K C645 H64L 109.5
C641 C646 H64M 109.5
C641 C646 H64N 109.5
H64M C646 H64N 109.5
C641 C646 H64O 109.5
H64M C646 H64O 109.5
H64N C646 H64O 109.5
C641 C647 H64P 109.5
C641 C647 H64Q 109.5
H64P C647 H64Q 109.5
C641 C647 H64R 109.5
H64P C647 H64R 109.5
H64Q C647 H64R 109.5
C66 C65 C64 123.3(5)
C66 C65 H65 118.3
C64 C65 H65 118.3
C65 C66 C61 118.7(5)
C65 C66 C6 120.2(5)
C61 C66 C6 121.0(5)
C52 C6 C66 116.9(5)
C52 C6 H6A 108.1
C66 C6 H6A 108.1
C52 C6 H6B 108.1
C66 C6 H6B 108.1
H6A C6 H6B 107.3
C71 O71 H71 109.5
O71 C71 C76 121.1(5)
O71 C71 C72 120.1(5)
C76 C71 C72 118.8(5)
C73 C72 C71 119.1(6)
C73 C72 C8 119.4(5)
C71 C72 C8 121.4(5)
C74 C73 C72 123.5(5)
C74 C73 H73 118.3
C72 C73 H73 118.3
C73 C74 C75 116.8(5)
C73 C74 C741 123.5(5)
C75 C74 C741 119.6(6)
C744 C741 C74 110.0(5)
C744 C741 C743 109.4(6)
C74 C741 C743 111.8(6)
C744 C741 C742 107.7(7)
C74 C741 C742 109.4(5)
C743 C741 C742 108.4(6)
C741 C742 H74A 109.5
C741 C742 H74B 109.5
H74A C742 H74B 109.5
C741 C742 H74C 109.5
H74A C742 H74C 109.5
H74B C742 H74C 109.5
C741 C743 H74D 109.5
C741 C743 H74E 109.5
H74D C743 H74E 109.5
C741 C743 H74F 109.5
H74D C743 H74F 109.5
H74E C743 H74F 109.5
C741 C744 H74G 109.5
C741 C744 H74H 109.5
H74G C744 H74H 109.5
C741 C744 H74I 109.5
H74G C744 H74I 109.5
H74H C744 H74I 109.5
C76 C75 C74 120.2(6)
C76 C75 H75 119.9
C74 C75 H75 119.9
C75 C76 C71 121.5(5)
C75 C76 C7 118.8(5)
C71 C76 C7 119.5(5)
C62 C7 C76 109.9(4)
C62 C7 H7A 109.7
C76 C7 H7A 109.7
C62 C7 H7B 109.7
C76 C7 H7B 109.7
H7A C7 H7B 108.2
C81 O81 U1 131.1(3)
O81 C81 C82 121.3(5)
O81 C81 C86 118.0(5)
C82 C81 C86 120.6(5)
C81 C82 C83 119.3(5)
C81 C82 C1 122.9(5)
C83 C82 C1 117.1(5)
C84 C83 C82 122.4(5)
C84 C83 H83 118.8
C82 C83 H83 118.8
C83 C84 C85 116.3(5)
C83 C84 C841 121.7(6)
C85 C84 C841 120.3(6)
C83 C84 C845 117.6(7)
C85 C84 C845 124.6(7)
C842 C841 C843 111.0(8)
C842 C841 C84 113.3(9)
C843 C841 C84 110.1(8)
C842 C841 C844 111.7(9)
C843 C841 C844 104.3(9)
C84 C841 C844 106.0(8)
C848 C845 C846 113.9(14)
C848 C845 C847 108.3(12)
C846 C845 C847 107.0(12)
C848 C845 C84 111.7(10)
C846 C845 C84 103.1(12)
C847 C845 C84 112.7(12)
C845 C846 H84J 109.5
C845 C846 H84K 109.5
H84J C846 H84K 109.5
C845 C846 H84L 109.5
H84J C846 H84L 109.5
H84K C846 H84L 109.5
C845 C847 H84M 109.5
C845 C847 H84N 109.5
H84M C847 H84N 109.5
C845 C847 H84O 109.5
H84M C847 H84O 109.5
H84N C847 H84O 109.5
C845 C848 H84P 109.5
C845 C848 H84Q 109.5
H84P C848 H84Q 109.5
C845 C848 H84R 109.5
H84P C848 H84R 109.5
H84Q C848 H84R 109.5
C84 C85 C86 123.7(6)
C84 C85 H85 118.2
C86 C85 H85 118.2
C81 C86 C85 117.6(5)
C81 C86 C8 121.4(5)
C85 C86 C8 120.9(5)
C86 C8 C72 114.1(5)
C86 C8 H8A 108.7
C72 C8 H8A 108.7
C86 C8 H8B 108.7
C72 C8 H8B 108.7
H8A C8 H8B 107.6
C104 N101 C101 113.9(13)
C104 N101 C105 105.3(14)
C101 N101 C105 109.1(15)
C104 N101 H101 109.5
C101 N101 H101 109.5
C105 N101 H101 109.5
C102 C101 N101 122.0(13)
C102 C101 H10G 106.8
N101 C101 H10G 106.8
C102 C101 H10H 106.8
N101 C101 H10H 106.8
H10G C101 H10H 106.7
C101 C102 C103 121.0(7)
C101 C102 H10I 107.1
C103 C102 H10I 107.1
C101 C102 H10J 107.1
C103 C102 H10J 107.1
H10I C102 H10J 106.8
N102 C103 C102 121.0(10)
N102 C103 H10K 107.1
C102 C103 H10K 107.1
N102 C103 H10L 107.1
C102 C103 H10L 107.1
H10K C103 H10L 106.8
C103 N102 C106 121.8(10)
C103 N102 C107 114.2(10)
C106 N102 C107 114.6(9)
C103 N102 H102 100.3
C106 N102 H102 100.3
C107 N102 H102 100.3
C201 N201 C205 110.5(5)
C201 N201 C204 113.7(5)
C205 N201 C204 110.2(5)
C201 N201 H201 107.4
C205 N201 H201 107.4
C204 N201 H201 107.4
N201 C204 H20A 109.5
N201 C204 H20B 109.5
H20A C204 H20B 109.5
N201 C204 H20C 109.5
H20A C204 H20C 109.5
H20B C204 H20C 109.5
N201 C205 H20D 109.5
N201 C205 H20E 109.5
H20D C205 H20E 109.5
N201 C205 H20F 109.5
H20D C205 H20F 109.5
H20E C205 H20F 109.5
N201 C201 C202 112.1(6)
N201 C201 H20G 109.2
C202 C201 H20G 109.2
N201 C201 H20H 109.2
C202 C201 H20H 109.2
H20G C201 H20H 107.9
C203 C202 C201 116.1(7)
C203 C202 H20I 108.3
C201 C202 H20I 108.3
C203 C202 H20J 108.2
C201 C202 H20J 108.3
H20I C202 H20J 107.4
C202 C203 N202 110.9(9)
C202 C203 H20K 109.5
N202 C203 H20K 109.5
C202 C203 H20L 109.5
N202 C203 H20L 109.5
H20K C203 H20L 108.1
C207 N202 C206 109.5(14)
C207 N202 C203 106.8(12)
C206 N202 C203 109.0(13)
N202 C206 H20M 109.5
N202 C206 H20N 109.4
H20M C206 H20N 109.5
N202 C206 H20O 109.5
H20M C206 H20O 109.5
H20N C206 H20O 109.5
N202 C207 H20P 109.5
N202 C207 H20Q 109.5
H20P C207 H20Q 109.5
N202 C207 H20R 109.5
H20P C207 H20R 109.5
H20Q C207 H20R 109.5
C304 N301 C305 110.4(4)
C304 N301 C301 113.5(4)
C305 N301 C301 109.8(4)
C304 N301 H301 107.6
C305 N301 H301 107.6
C301 N301 H301 107.6
N301 C304 H30A 109.5
N301 C304 H30B 109.5
H30A C304 H30B 109.5
N301 C304 H30C 109.5
H30A C304 H30C 109.5
H30B C304 H30C 109.5
N301 C305 H30D 109.5
N301 C305 H30E 109.5
H30D C305 H30E 109.5
N301 C305 H30F 109.5
H30D C305 H30F 109.5
H30E C305 H30F 109.5
C302 C301 N301 115.3(4)
C302 C301 H30G 108.4
N301 C301 H30G 108.4
C302 C301 H30H 108.4
N301 C301 H30H 108.4
H30G C301 H30H 107.5
C313 C302 C301 112.7(7)
C303 C302 C301 113.9(6)
C313 C302 H30I 137.9
C303 C302 H30I 108.8
C301 C302 H30I 108.8
C303 C302 H30J 108.8
C301 C302 H30J 108.8
H30I C302 H30J 107.7
C313 C302 H31I 109.1
C301 C302 H31I 109.1
C313 C302 H31J 109.1
C301 C302 H31J 109.1
H31I C302 H31J 107.8
N302 C303 C302 111.0(8)
N302 C303 H30K 109.5
C302 C303 H30K 109.5
N302 C303 H30L 109.4
C302 C303 H30L 109.4
H30K C303 H30L 108
N302 C313 C302 111.5(10)
N302 C313 H31A 109.3
C302 C313 H31A 109.3
N302 C313 H31B 109.3
C302 C313 H31B 109.3
H31A C313 H31B 108
C316 N302 C317 112.6(19)
C306 N302 C307 124.7(9)
C306 N302 C303 111.6(8)
C307 N302 C303 97.1(9)
C316 N302 C313 101.5(11)
C317 N302 C313 102(2)
N302 C306 H30M 109.5
N302 C306 H30N 109.5
N302 C306 H30O 109.5
N302 C307 H30P 109.5
N302 C307 H30Q 109.5
N302 C307 H30R 109.5
N302 C316 H31C 109.5
N302 C316 H31D 109.4
H31C C316 H31D 109.5
N302 C316 H31E 109.5
H31C C316 H31E 109.5
H31D C316 H31E 109.5
N302 C317 H31F 109.4
N302 C317 H31G 109.5
H31F C317 H31G 109.5
N302 C317 H31H 109.5
H31F C317 H31H 109.5
H31G C317 H31H 109.5
N011 C011 C012 170.6(14)
C011 C012 H01A 109.5
C011 C012 H01B 109.5
H01A C012 H01B 109.5
C011 C012 H01C 109.5
H01A C012 H01C 109.5
H01B C012 H01C 109.5
N021 C021 C022 179.1(14)
C021 C022 H02A 109.5
C021 C022 H02B 109.5
H02A C022 H02B 109.5
C021 C022 H02C 109.5
H02A C022 H02C 109.5
H02B C022 H02C 109.5
N031 C031 C032 173.4(14)
C031 C032 H03A 109.5
C031 C032 H03B 109.5
H03A C032 H03B 109.5
C031 C032 H03C 109.5
H03A C032 H03C 109.5
H03B C032 H03C 109.5
N041 C041 C042 164.2(17)
C041 C042 H04A 109.5
C041 C042 H04B 109.5
H04A C042 H04B 109.5
C041 C042 H04C 109.5
H04A C042 H04C 109.5
H04B C042 H04C 109.5
N051 C051 C052 167(2)
N061 C061 C062 165.7(17)
C061 C062 H06A 109.5
C061 C062 H06B 109.5
H06A C062 H06B 109.5
C061 C062 H06C 109.5
H06A C062 H06C 109.5
H06B C062 H06C 109.5

loop_
_geom_bond_atom_site_label_1
_geom_bond_atom_site_label_2
_geom_bond_distance
U1 O101 1.786(4)
U1 O102 1.801(4)
U1 O11 2.250(4)
U1 O81 2.283(3)
U1 O0 2.337(3)
U1 O21 2.489(3)
U2 O201 1.793(4)
U2 O202 1.797(4)
U2 O41 2.205(4)
U2 O51 2.291(4)
U2 O0 2.363(3)
U2 O61 2.564(3)
O0 H0 0.95
O11 C11 1.350(7)
C11 C12 1.380(8)
C11 C16 1.405(7)
C12 C13 1.396(8)
C12 C2 1.518(7)
C13 C14 1.385(8)
C13 H13 0.95
C14 C15 1.376(8)
C14 C141 1.562(9)
C141 C142 1.493(10)
C141 C144 1.542(9)
C141 C143 1.573(11)
C142 H14A 0.98
C142 H14B 0.98
C142 H14C 0.98
C143 H14D 0.98
C143 H14E 0.98
C143 H14F 0.98
C144 H14G 0.98
C144 H14H 0.98
C144 H14I 0.98
C15 C16 1.384(8)
C15 H15 0.95
C16 C1 1.481(8)
C1 C82 1.527(7)
C1 H1A 0.99
C1 H1B 0.99
O21 C21 1.362(7)
C21 C26 1.390(9)
C21 C22 1.418(8)
C22 C23 1.373(9)
C22 C3 1.523(8)
C23 C24 1.408(10)
C23 H23 0.95
C24 C25 1.357(10)
C24 C241 1.530(10)
C241 C243 1.476(14)
C241 C242 1.491(14)
C241 C244 1.569(14)
C242 H24A 0.98
C242 H24B 0.98
C242 H24C 0.98
C243 H24D 0.98
C243 H24E 0.98
C243 H24F 0.98
C244 H24G 0.98
C244 H24H 0.98
C244 H24I 0.98
C25 C26 1.408(9)
C25 H25 0.95
C26 C2 1.514(9)
C2 H2A 0.99
C2 H2B 0.99
O31 C31 1.376(6)
O31 H31 0.84
C31 C32 1.388(8)
C31 C36 1.403(8)
C32 C33 1.450(9)
C32 C4 1.534(9)
C33 C34 1.367(10)
C33 H33 0.95
C34 C35 1.350(9)
C34 C341 1.527(10)
C341 C342 1.348(12)
C341 C343 1.400(13)
C341 C344 1.644(13)
C342 H34A 0.98
C342 H34B 0.98
C342 H34C 0.98
C343 H34D 0.98
C343 H34E 0.98
C343 H34F 0.98
C344 H34G 0.98
C344 H34H 0.98
C344 H34I 0.98
C35 C36 1.414(8)
C35 H35 0.95
C36 C3 1.488(7)
C3 H3A 0.99
C3 H3B 0.99
O41 C41 1.333(6)
C41 C42 1.394(9)
C41 C46 1.398(9)
C42 C43 1.408(8)
C42 C5 1.482(9)
C43 C44 1.407(10)
C43 H43 0.95
C44 C45 1.381(10)
C44 C441 1.545(9)
C441 C447 1.496(13)
C441 C442 1.499(14)
C441 C446 1.530(13)
C441 C443 1.539(16)
C441 C444 1.565(14)
C441 C445 1.590(14)
C442 H44A 0.98
C442 H44B 0.98
C442 H44C 0.98
C443 H44D 0.98
C443 H44E 0.98
C443 H44F 0.98
C444 H44G 0.98
C444 H44H 0.98
C444 H44I 0.98
C445 H44J 0.98
C445 H44K 0.98
C445 H44L 0.98
C446 H44M 0.98
C446 H44N 0.98
C446 H44O 0.98
C447 H44P 0.98
C447 H44Q 0.98
C447 H44R 0.98
C45 C46 1.431(9)
C45 H45 0.95
C46 C4 1.481(10)
C4 H4A 0.99
C4 H4B 0.99
O51 C51 1.378(6)
C51 C56 1.401(8)
C51 C52 1.406(8)
C52 C53 1.402(8)
C52 C6 1.500(8)
C53 C54 1.350(8)
C53 H53 0.95
C54 C55 1.384(9)
C54 C541 1.543(9)
C541 C545 1.32(3)
C541 C543 1.443(14)
C541 C544 1.538(16)
C541 C546 1.56(2)
C541 C547 1.57(3)
C541 C542 1.570(16)
C542 H54A 0.98
C542 H54B 0.98
C542 H54C 0.98
C543 H54D 0.98
C543 H54E 0.98
C543 H54F 0.98
C544 H54G 0.98
C544 H54H 0.98
C544 H54I 0.98
C545 H54J 0.98
C545 H54K 0.98
C545 H54L 0.98
C546 H54M 0.98
C546 H54N 0.98
C546 H54O 0.98
C547 H54P 0.98
C547 H54Q 0.98
C547 H54R 0.98
C55 C56 1.405(8)
C55 H55 0.95
C56 C5 1.509(8)
C5 H5A 0.99
C5 H5B 0.99
O61 C61 1.363(7)
C61 C66 1.409(7)
C61 C62 1.423(7)
C62 C63 1.375(8)
C62 C7 1.513(7)
C63 C64 1.397(8)
C63 H63 0.95
C64 C65 1.412(9)
C64 C641 1.517(9)
C641 C645 1.409(19)
C641 C647 1.51(2)
C641 C642 1.541(17)
C641 C644 1.585(18)
C641 C643 1.592(18)
C641 C646 1.66(2)
C642 H64A 0.98
C642 H64B 0.98
C642 H64C 0.98
C643 H64D 0.98
C643 H64E 0.98
C643 H64F 0.98
C644 H64G 0.98
C644 H64H 0.98
C644 H64I 0.98
C645 H64J 0.98
C645 H64K 0.98
C645 H64L 0.98
C646 H64M 0.98
C646 H64N 0.98
C646 H64O 0.98
C647 H64P 0.98
C647 H64Q 0.98
C647 H64R 0.98
C65 C66 1.386(9)
C65 H65 0.95
C66 C6 1.508(8)
C6 H6A 0.99
C6 H6B 0.99
O71 C71 1.361(6)
O71 H71 0.84
C71 C76 1.390(8)
C71 C72 1.408(8)
C72 C73 1.386(7)
C72 C8 1.516(9)
C73 C74 1.381(9)
C73 H73 0.95
C74 C75 1.433(8)
C74 C741 1.519(8)
C741 C744 1.515(9)
C741 C743 1.562(11)
C741 C742 1.569(10)
C742 H74A 0.98
C742 H74B 0.98
C742 H74C 0.98
C743 H74D 0.98
C743 H74E 0.98
C743 H74F 0.98
C744 H74G 0.98
C744 H74H 0.98
C744 H74I 0.98
C75 C76 1.385(7)
C75 H75 0.95
C76 C7 1.529(8)
C7 H7A 0.99
C7 H7B 0.99
O81 C81 1.384(6)
C81 C82 1.391(7)
C81 C86 1.394(8)
C82 C83 1.415(7)
C83 C84 1.376(8)
C83 H83 0.95
C84 C85 1.400(9)
C84 C841 1.544(12)
C84 C845 1.613(18)
C841 C842 1.504(13)
C841 C843 1.510(13)
C841 C844 1.564(14)
C842 H84A 0.98
C842 H84B 0.98
C842 H84C 0.98
C843 H84D 0.98
C843 H84E 0.98
C843 H84F 0.98
C844 H84G 0.98
C844 H84H 0.98
C844 H84I 0.98
C845 C848 1.503(17)
C845 C846 1.517(17)
C845 C847 1.521(17)
C846 H84J 0.98
C846 H84K 0.98
C846 H84L 0.98
C847 H84M 0.98
C847 H84N 0.98
C847 H84O 0.98
C848 H84P 0.98
C848 H84Q 0.98
C848 H84R 0.98
C85 C86 1.410(8)
C85 H85 0.95
C86 C8 1.490(8)
C8 H8A 0.99
C8 H8B 0.99
N101 C104 1.500(19)
N101 C101 1.504(18)
N101 C105 1.53(2)
N101 H101 0.93
C104 H10A 0.98
C104 H10B 0.98
C104 H10C 0.98
C105 H10D 0.98
C105 H10E 0.98
C105 H10F 0.98
C101 C102 1.386(12)
C101 H10G 0.99
C101 H10H 0.99
C102 C103 1.456(12)
C102 H10I 0.99
C102 H10J 0.99
C103 N102 1.443(13)
C103 H10K 0.99
C103 H10L 0.99
N102 C106 1.447(11)
N102 C107 1.469(18)
N102 H102 0.93
C106 H10M 0.98
C106 H10N 0.98
C106 H10O 0.98
C107 H10P 0.98
C107 H10Q 0.98
C107 H10R 0.98
N201 C201 1.494(8)
N201 C205 1.497(8)
N201 C204 1.509(8)
N201 H201 0.93
C204 H20A 0.98
C204 H20B 0.98
C204 H20C 0.98
C205 H20D 0.98
C205 H20E 0.98
C205 H20F 0.98
C201 C202 1.503(9)
C201 H20G 0.99
C201 H20H 0.99
C202 C203 1.430(11)
C202 H20I 0.99
C202 H20J 0.99
C203 N202 1.519(15)
C203 H20K 0.99
C203 H20L 0.99
N202 C207 1.268(18)
N202 C206 1.384(18)
C206 H20M 0.98
C206 H20N 0.98
C206 H20O 0.98
C207 H20P 0.98
C207 H20Q 0.98
C207 H20R 0.98
N301 C304 1.482(7)
N301 C305 1.495(7)
N301 C301 1.512(6)
N301 H301 0.93
C304 H30A 0.98
C304 H30B 0.98
C304 H30C 0.98
C305 H30D 0.98
C305 H30E 0.98
C305 H30F 0.98
C301 C302 1.511(8)
C301 H30G 0.99
C301 H30H 0.99
C302 C313 1.489(13)
C302 C303 1.500(13)
C302 H30I 0.99
C302 H30J 0.99
C302 H31I 0.99
C302 H31J 0.99
C303 N302 1.458(11)
C303 H30K 0.99
C303 H30L 0.99
C313 N302 1.459(14)
C313 H31A 0.99
C313 H31B 0.99
N302 C306 1.330(16)
N302 C316 1.369(17)
N302 C317 1.38(3)
N302 C307 1.400(15)
C306 H30M 0.98
C306 H30N 0.98
C306 H30O 0.98
C307 H30P 0.98
C307 H30Q 0.98
C307 H30R 0.98
C316 H31C 0.98
C316 H31D 0.98
C316 H31E 0.98
C317 H31F 0.98
C317 H31G 0.98
C317 H31H 0.98
N011 C011 1.252(13)
C011 C012 1.518(13)
C012 H01A 0.98
C012 H01B 0.98
C012 H01C 0.98
N021 C021 1.119(15)
C021 C022 1.483(13)
C022 H02A 0.98
C022 H02B 0.98
C022 H02C 0.98
N031 C031 1.283(14)
C031 C032 1.511(13)
C032 H03A 0.98
C032 H03B 0.98
C032 H03C 0.98
N041 C041 1.183(19)
C041 C042 1.395(14)
C042 H04A 0.98
C042 H04B 0.98
C042 H04C 0.98
N051 C051 1.245(19)
C051 C052 1.49(2)
C052 H05A 0.98
C052 H05B 0.98
C052 H05C 0.98
N061 C061 1.288(18)
C061 C062 1.499(17)
C062 H06A 0.98
C062 H06B 0.98
C062 H06C 0.98

loop_
_geom_hbond_atom_site_label_D
_geom_hbond_atom_site_label_H
_geom_hbond_atom_site_label_A
_geom_hbond_distance_DH
_geom_hbond_distance_HA
_geom_hbond_distance_DA
_geom_hbond_angle_DHA
O0 H0 O1 0.95 2.13 2.947(9) 143.2
O31 H31 O21 0.84 1.67 2.512(5) 175.5
O71 H71 O61 0.84 1.72 2.561(5) 174.6
N101 H101 O3 0.93 1.95 2.66(2) 131.1
N101 H101 O3' 0.93 2.04 2.77(2) 134
N201 H201 O51 0.93 1.79 2.714(7) 173.3
N301 H301 O81 0.93 1.79 2.717(5) 176.9
